data_7008789
loop_
_publ_author_name
'Chang, Xiaohong'
'Lee, Kyung-Eun'
'Il Jeon, Sang'
'Kim, Yong-Joo'
'Lee, H.-K.'
'Lee, Soon W.'

_publ_section_title
;
 Bis(isothiocyanato)bis(phosphine) complexes of group 10 metals:
 reactivity toward organic isocyanides
;
_journal_issue 23
_journal_name_full 'Dalton Transactions'
_journal_page_first 3722
_journal_paper_doi 10.1039/b508134c
_journal_year 2005
_chemical_formula_sum 'C38 H44 N4 P2 Pd S2'
_chemical_formula_weight 789.23
_chemical_name_systematic
;
?
;
_space_group_IT_number 4
_symmetry_cell_setting monoclinic
_symmetry_space_group_name_Hall 'P 2yb'
_symmetry_space_group_name_H-M 'P 1 21 1'
_atom_sites_solution_hydrogens geom
_atom_sites_solution_primary direct
_atom_sites_solution_secondary difmap
_audit_creation_method SHELXL-97
_cell_angle_alpha 90.00
_cell_angle_beta 103.217(16)
_cell_angle_gamma 90.00
_cell_formula_units_Z 2
_cell_length_a 10.029(4)
_cell_length_b 11.899(3)
_cell_length_c 17.761(5)
_cell_measurement_reflns_used 38
_cell_measurement_temperature 293(2)
_cell_measurement_theta_max 12.57
_cell_measurement_theta_min 4.98
_cell_volume 2063.4(11)
_computing_cell_refinement 'Siemens XSCANS'
_computing_data_collection 'Siemens XSCANS'
_computing_data_reduction 'Siemens SHELXTL'
_computing_molecular_graphics 'Siemens SHELXTL'
_computing_publication_material 'Siemens SHELXTL'
_computing_structure_refinement 'SHELXL-97 (Sheldrick, 1997)'
_computing_structure_solution 'SHELXS-97 (Sheldrick, 1990)'
_diffrn_ambient_temperature 293(2)
_diffrn_measured_fraction_theta_full 0.992
_diffrn_measured_fraction_theta_max 0.992
_diffrn_measurement_device 'Siemens P4'
_diffrn_measurement_method '\w scans'
_diffrn_radiation_monochromator graphite
_diffrn_radiation_source 'sealed tube'
_diffrn_radiation_type MoK\a
_diffrn_radiation_wavelength 0.71073
_diffrn_reflns_av_R_equivalents 0.0185
_diffrn_reflns_av_sigmaI/netI 0.0330
_diffrn_reflns_limit_h_max 11
_diffrn_reflns_limit_h_min 0
_diffrn_reflns_limit_k_max 14
_diffrn_reflns_limit_k_min 0
_diffrn_reflns_limit_l_max 20
_diffrn_reflns_limit_l_min -21
_diffrn_reflns_number 4019
_diffrn_reflns_theta_full 25.00
_diffrn_reflns_theta_max 25.00
_diffrn_reflns_theta_min 2.08
_diffrn_standards_interval_count 97
_diffrn_standards_number 3
_exptl_absorpt_coefficient_mu 0.658
_exptl_absorpt_correction_T_max 0.8993
_exptl_absorpt_correction_T_min 0.6940
_exptl_absorpt_correction_type empirical
_exptl_crystal_colour 'YELLOW '
_exptl_crystal_density_diffrn 1.270
_exptl_crystal_density_method 'not measured'
_exptl_crystal_description 'BLOCK '
_exptl_crystal_F_000 816
_exptl_crystal_size_max 0.44
_exptl_crystal_size_mid 0.40
_exptl_crystal_size_min 0.30
_refine_diff_density_max 0.531
_refine_diff_density_min -0.279
_refine_diff_density_rms 0.051
_refine_ls_abs_structure_details 'Flack H D (1983), Acta Cryst. A39, 876-881'
_refine_ls_abs_structure_Flack 0.00(3)
_refine_ls_extinction_method none
_refine_ls_goodness_of_fit_ref 1.058
_refine_ls_hydrogen_treatment mixed
_refine_ls_matrix_type full
_refine_ls_number_parameters 424
_refine_ls_number_reflns 3795
_refine_ls_number_restraints 1
_refine_ls_restrained_S_all 1.058
_refine_ls_R_factor_all 0.0346
_refine_ls_R_factor_gt 0.0310
_refine_ls_shift/su_max 0.019
_refine_ls_shift/su_mean 0.001
_refine_ls_structure_factor_coef Fsqd
_refine_ls_weighting_details 'calc w=1/[\s^2^(Fo^2^)+(0.0464P)^2^+0.4851P] where P=(Fo^2^+2Fc^2^)/3'
_refine_ls_weighting_scheme calc
_refine_ls_wR_factor_gt 0.0783
_refine_ls_wR_factor_ref 0.0812
_reflns_number_gt 3569
_reflns_number_total 3795
_reflns_threshold_expression >2sigma(I)
_cod_data_source_file b508134c.txt
_cod_data_source_block lee192
_cod_depositor_comments
;
The following automatic conversions were performed:
'_symmetry_cell_setting' value 'Monoclinic' changed to 'monoclinic'
according to '/home/saulius/struct/CIF-dictionaries/cif_core.dic'
dictionary named 'cif_core.dic' version 2.4.1 from 2010-06-29.

Automatic conversion script
Id: cif_fix_enum 1527 2010-12-29 10:47:43Z saulius 
;
_cod_original_sg_symbol_H-M 'P2(1) '
_cod_database_code 7008789

loop_
_symmetry_equiv_pos_as_xyz
'x, y, z'
'-x, y+1/2, -z'

loop_
_atom_site_label
_atom_site_type_symbol
_atom_site_fract_x
_atom_site_fract_y
_atom_site_fract_z
_atom_site_U_iso_or_equiv
_atom_site_adp_type
_atom_site_occupancy
_atom_site_symmetry_multiplicity
_atom_site_calc_flag
_atom_site_refinement_flags
_atom_site_disorder_assembly
_atom_site_disorder_group
Pd1 Pd -1.29101(3) -0.54640(3) -0.250297(17) 0.04289(10) Uani 1 1 d . . .
S1 S -0.9528(4) -0.2862(4) -0.2968(2) 0.1610(14) Uani 1 1 d . . .
S2 S -1.4666(2) -0.74578(16) -0.23499(16) 0.0983(7) Uani 1 1 d . . .
P1 P -1.47614(13) -0.43607(11) -0.31696(7) 0.0501(3) Uani 1 1 d . . .
P2 P -1.08306(13) -0.62414(11) -0.18031(7) 0.0478(3) Uani 1 1 d . . .
N1 N -1.3520(4) -0.4427(4) -0.1001(2) 0.0567(10) Uani 1 1 d . . .
N2 N -1.1862(5) -0.6049(5) -0.3982(3) 0.0650(12) Uani 1 1 d . . .
N3 N -1.1275(14) -0.1912(12) -0.4001(8) 0.172(6) Uani 1 1 d . . .
N4 N -1.5841(7) -0.6487(8) -0.1212(4) 0.106(2) Uani 1 1 d . . .
C1 C -1.4968(6) -0.4297(5) -0.4219(3) 0.0604(13) Uani 1 1 d . . .
C2 C -1.4323(9) -0.3472(7) -0.4551(4) 0.090(2) Uani 1 1 d . . .
H2 H -1.3789 -0.2937 -0.4239 0.108 Uiso 1 1 calc R . .
C3 C -1.4465(11) -0.3432(8) -0.5356(4) 0.111(3) Uani 1 1 d . . .
H3 H -1.4035 -0.2869 -0.5576 0.133 Uiso 1 1 calc R . .
C4 C -1.5227(12) -0.4213(9) -0.5806(4) 0.118(4) Uani 1 1 d . . .
H4 H -1.5315 -0.4188 -0.6338 0.142 Uiso 1 1 calc R . .
C5 C -1.5874(12) -0.5040(8) -0.5497(5) 0.119(4) Uani 1 1 d . . .
H5 H -1.6401 -0.5574 -0.5815 0.143 Uiso 1 1 calc R . .
C6 C -1.5738(9) -0.5078(6) -0.4703(4) 0.093(2) Uani 1 1 d . . .
H6 H -1.6177 -0.5644 -0.4493 0.112 Uiso 1 1 calc R . .
C7 C -1.4546(6) -0.2913(4) -0.2821(3) 0.0565(13) Uani 1 1 d . . .
C8 C -1.3267(8) -0.2471(6) -0.2557(3) 0.0717(16) Uani 1 1 d . . .
H8 H -1.2501 -0.2904 -0.2571 0.086 Uiso 1 1 calc R . .
C9 C -1.3097(11) -0.1373(7) -0.2266(4) 0.104(3) Uani 1 1 d . . .
H9 H -1.2222 -0.1084 -0.2078 0.125 Uiso 1 1 calc R . .
C10 C -1.4220(16) -0.0727(6) -0.2261(5) 0.124(4) Uani 1 1 d . . .
H10 H -1.4113 0.0007 -0.2077 0.149 Uiso 1 1 calc R . .
C11 C -1.5511(14) -0.1165(8) -0.2527(6) 0.120(4) Uani 1 1 d . . .
H11 H -1.6276 -0.0733 -0.2510 0.144 Uiso 1 1 calc R . .
C12 C -1.5672(9) -0.2232(7) -0.2816(5) 0.090(2) Uani 1 1 d . . .
H12 H -1.6550 -0.2509 -0.3014 0.108 Uiso 1 1 calc R . .
C13 C -1.6397(6) -0.4858(7) -0.3005(4) 0.0812(19) Uani 1 1 d . . .
H13A H -1.6548 -0.5619 -0.3182 0.122 Uiso 1 1 calc R . .
H13B H -1.7124 -0.4390 -0.3284 0.122 Uiso 1 1 calc R . .
H13C H -1.6376 -0.4824 -0.2462 0.122 Uiso 1 1 calc R . .
C14 C -1.0795(6) -0.6521(6) -0.0786(3) 0.0704(17) Uani 1 1 d . . .
C15 C -1.0200(10) -0.5774(9) -0.0212(4) 0.112(3) Uani 1 1 d . . .
H15 H -0.9770 -0.5129 -0.0334 0.135 Uiso 1 1 calc R . .
C16 C -1.0252(15) -0.5998(15) 0.0567(5) 0.168(7) Uani 1 1 d . . .
H16 H -0.9863 -0.5492 0.0954 0.202 Uiso 1 1 calc R . .
C17 C -1.0860(19) -0.6939(19) 0.0750(7) 0.195(10) Uani 1 1 d . . .
H17 H -1.0872 -0.7086 0.1262 0.234 Uiso 1 1 calc R . .
C18 C -1.1449(12) -0.7667(13) 0.0191(7) 0.141(5) Uani 1 1 d . . .
H18 H -1.1863 -0.8314 0.0324 0.170 Uiso 1 1 calc R . .
C19 C -1.1449(8) -0.7463(9) -0.0590(5) 0.102(3) Uani 1 1 d . . .
H19 H -1.1887 -0.7959 -0.0972 0.123 Uiso 1 1 calc R . .
C20 C -1.0288(5) -0.7535(5) -0.2187(3) 0.0531(11) Uani 1 1 d . . .
C21 C -1.1235(6) -0.8303(5) -0.2583(4) 0.0665(15) Uani 1 1 d . . .
H21 H -1.2167 -0.8153 -0.2664 0.080 Uiso 1 1 calc R . .
C22 C -1.0795(7) -0.9294(6) -0.2858(4) 0.0834(19) Uani 1 1 d . . .
H22 H -1.1433 -0.9814 -0.3113 0.100 Uiso 1 1 calc R . .
C23 C -0.9408(8) -0.9512(7) -0.2755(5) 0.093(2) Uani 1 1 d . . .
H23 H -0.9114 -1.0181 -0.2935 0.112 Uiso 1 1 calc R . .
C24 C -0.8473(7) -0.8737(7) -0.2388(4) 0.088(2) Uani 1 1 d . . .
H24 H -0.7542 -0.8869 -0.2335 0.106 Uiso 1 1 calc R . .
C25 C -0.8902(6) -0.7766(6) -0.2097(4) 0.0777(19) Uani 1 1 d . . .
H25 H -0.8256 -0.7256 -0.1837 0.093 Uiso 1 1 calc R . .
C26 C -0.9466(7) -0.5228(5) -0.1793(4) 0.081(2) Uani 1 1 d . . .
H26A H -0.9703 -0.4523 -0.1595 0.121 Uiso 1 1 calc R . .
H26B H -0.9347 -0.5123 -0.2310 0.121 Uiso 1 1 calc R . .
H26C H -0.8629 -0.5502 -0.1470 0.121 Uiso 1 1 calc R . .
C27 C -1.3291(5) -0.4842(4) -0.1535(3) 0.0491(11) Uani 1 1 d . . .
C28 C -1.3835(7) -0.3785(6) -0.0342(3) 0.0709(16) Uani 1 1 d . . .
C29 C -1.2676(10) -0.2947(9) -0.0106(6) 0.125(4) Uani 1 1 d . . .
H29A H -1.2657 -0.2457 -0.0532 0.188 Uiso 1 1 calc R . .
H29B H -1.1821 -0.3342 0.0040 0.188 Uiso 1 1 calc R . .
H29C H -1.2815 -0.2511 0.0325 0.188 Uiso 1 1 calc R . .
C30 C -1.3955(10) -0.4584(9) 0.0283(4) 0.112(3) Uani 1 1 d . . .
H30A H -1.3092 -0.4952 0.0473 0.168 Uiso 1 1 calc R . .
H30B H -1.4644 -0.5135 0.0082 0.168 Uiso 1 1 calc R . .
H30C H -1.4207 -0.4181 0.0698 0.168 Uiso 1 1 calc R . .
C31 C -1.5155(9) -0.3177(10) -0.0659(5) 0.118(3) Uani 1 1 d . . .
H31A H -1.5038 -0.2672 -0.1061 0.178 Uiso 1 1 calc R . .
H31B H -1.5412 -0.2757 -0.0253 0.178 Uiso 1 1 calc R . .
H31C H -1.5860 -0.3712 -0.0867 0.178 Uiso 1 1 calc R . .
C32 C -1.2303(5) -0.5853(5) -0.3460(3) 0.0550(13) Uani 1 1 d . . .
C33 C -1.1173(7) -0.6333(7) -0.4613(3) 0.0787(19) Uani 1 1 d . . .
C34 C -1.1881(16) -0.7271(18) -0.5035(8) 0.246(12) Uani 1 1 d . . .
H34A H -1.2818 -0.7068 -0.5249 0.369 Uiso 1 1 calc R . .
H34B H -1.1849 -0.7899 -0.4693 0.369 Uiso 1 1 calc R . .
H34C H -1.1449 -0.7470 -0.5446 0.369 Uiso 1 1 calc R . .
C35 C -0.9752(10) -0.653(2) -0.4268(6) 0.222(10) Uani 1 1 d . . .
H35A H -0.9356 -0.5872 -0.3998 0.333 Uiso 1 1 calc R . .
H35B H -0.9279 -0.6715 -0.4665 0.333 Uiso 1 1 calc R . .
H35C H -0.9672 -0.7149 -0.3911 0.333 Uiso 1 1 calc R . .
C36 C -1.134(2) -0.537(2) -0.5141(10) 0.313(16) Uani 1 1 d . . .
H36A H -1.0873 -0.4727 -0.4872 0.469 Uiso 1 1 calc R . .
H36B H -1.2291 -0.5198 -0.5322 0.469 Uiso 1 1 calc R . .
H36C H -1.0948 -0.5543 -0.5573 0.469 Uiso 1 1 calc R . .
C37 C -1.0718(13) -0.2564(17) -0.3658(7) 0.158(8) Uani 1 1 d . . .
C38 C -1.5351(7) -0.6910(6) -0.1667(4) 0.0742(18) Uani 1 1 d . . .

loop_
_atom_site_aniso_label
_atom_site_aniso_U_11
_atom_site_aniso_U_22
_atom_site_aniso_U_33
_atom_site_aniso_U_23
_atom_site_aniso_U_13
_atom_site_aniso_U_12
Pd1 0.04691(17) 0.04263(16) 0.03924(15) 0.00038(18) 0.01006(11) 0.00601(19)
S1 0.168(3) 0.166(3) 0.169(3) 0.048(3) 0.079(3) 0.049(3)
S2 0.0818(12) 0.0536(9) 0.168(2) -0.0100(12) 0.0453(13) -0.0093(9)
P1 0.0473(6) 0.0460(7) 0.0532(7) 0.0055(5) 0.0033(5) 0.0034(5)
P2 0.0458(6) 0.0473(7) 0.0491(6) -0.0009(5) 0.0083(5) 0.0041(5)
N1 0.063(3) 0.061(3) 0.048(2) -0.010(2) 0.018(2) 0.008(2)
N2 0.064(3) 0.084(3) 0.047(2) -0.002(2) 0.016(2) 0.006(2)
N3 0.187(12) 0.186(12) 0.182(11) -0.074(10) 0.123(10) -0.082(10)
N4 0.099(5) 0.145(7) 0.080(4) 0.019(4) 0.031(4) -0.038(5)
C1 0.072(3) 0.048(3) 0.053(3) 0.001(2) -0.003(3) 0.007(3)
C2 0.128(6) 0.085(5) 0.056(3) -0.003(3) 0.018(4) -0.017(5)
C3 0.175(9) 0.095(6) 0.065(4) 0.007(4) 0.031(5) 0.002(6)
C4 0.194(10) 0.092(6) 0.049(4) -0.006(4) -0.014(5) 0.048(7)
C5 0.175(10) 0.079(5) 0.073(5) -0.023(4) -0.034(5) 0.018(6)
C6 0.123(6) 0.067(4) 0.071(4) -0.006(3) -0.018(4) 0.001(4)
C7 0.076(4) 0.039(3) 0.053(3) 0.006(2) 0.012(3) 0.012(3)
C8 0.093(4) 0.054(3) 0.068(4) 0.003(3) 0.016(3) -0.010(3)
C9 0.164(8) 0.063(4) 0.076(4) 0.002(4) 0.006(5) -0.026(6)
C10 0.251(14) 0.048(5) 0.069(4) 0.001(3) 0.026(6) 0.018(6)
C11 0.186(11) 0.069(6) 0.113(7) 0.008(5) 0.051(7) 0.061(6)
C12 0.097(5) 0.078(5) 0.100(5) 0.006(4) 0.031(4) 0.037(4)
C13 0.051(3) 0.081(4) 0.106(5) 0.029(4) 0.007(3) 0.002(3)
C14 0.068(3) 0.093(5) 0.048(3) 0.012(3) 0.009(3) 0.034(4)
C15 0.126(6) 0.136(10) 0.062(4) -0.011(4) -0.005(4) 0.042(6)
C16 0.198(12) 0.246(19) 0.044(4) -0.010(6) -0.008(5) 0.117(13)
C17 0.215(16) 0.30(2) 0.085(7) 0.087(11) 0.064(9) 0.171(17)
C18 0.130(8) 0.192(13) 0.119(8) 0.085(9) 0.064(7) 0.069(9)
C19 0.088(5) 0.134(7) 0.091(5) 0.053(5) 0.032(4) 0.035(5)
C20 0.054(3) 0.051(3) 0.053(3) 0.002(2) 0.010(2) 0.007(2)
C21 0.049(3) 0.049(3) 0.103(5) -0.007(3) 0.019(3) -0.001(2)
C22 0.085(4) 0.057(4) 0.109(5) -0.022(4) 0.024(4) -0.006(3)
C23 0.102(5) 0.070(4) 0.106(5) -0.021(4) 0.022(4) 0.029(4)
C24 0.056(3) 0.096(5) 0.106(5) -0.031(4) 0.005(3) 0.025(4)
C25 0.055(3) 0.079(4) 0.091(4) -0.021(4) -0.001(3) 0.017(3)
C26 0.075(4) 0.061(5) 0.103(5) -0.012(3) 0.015(3) -0.019(3)
C27 0.050(3) 0.047(3) 0.049(3) 0.006(2) 0.009(2) 0.006(2)
C28 0.079(4) 0.079(4) 0.061(3) -0.020(3) 0.028(3) 0.010(3)
C29 0.133(7) 0.139(8) 0.120(7) -0.081(7) 0.061(6) -0.046(7)
C30 0.164(8) 0.116(7) 0.072(4) 0.002(5) 0.060(5) 0.012(7)
C31 0.109(6) 0.154(9) 0.092(5) -0.028(5) 0.022(5) 0.066(6)
C32 0.051(3) 0.065(3) 0.050(3) 0.001(2) 0.013(2) 0.003(2)
C33 0.077(4) 0.116(6) 0.051(3) 0.001(4) 0.030(3) 0.014(4)
C34 0.224(15) 0.37(3) 0.189(13) -0.193(18) 0.146(13) -0.136(17)
C35 0.087(6) 0.49(3) 0.103(7) -0.054(13) 0.044(5) 0.033(12)
C36 0.53(4) 0.27(2) 0.250(17) 0.154(19) 0.31(2) 0.20(3)
C37 0.119(8) 0.28(2) 0.096(7) 0.088(10) 0.063(6) 0.058(11)
C38 0.064(4) 0.073(4) 0.082(4) 0.023(3) 0.008(3) -0.021(3)

loop_
_atom_type_symbol
_atom_type_description
_atom_type_scat_dispersion_real
_atom_type_scat_dispersion_imag
_atom_type_scat_source
C C 0.0033 0.0016 'International Tables Vol C Tables 4.2.6.8 and 6.1.1.4'
H H 0.0000 0.0000 'International Tables Vol C Tables 4.2.6.8 and 6.1.1.4'
N N 0.0061 0.0033 'International Tables Vol C Tables 4.2.6.8 and 6.1.1.4'
P P 0.1023 0.0942 'International Tables Vol C Tables 4.2.6.8 and 6.1.1.4'
S S 0.1246 0.1234 'International Tables Vol C Tables 4.2.6.8 and 6.1.1.4'
Pd Pd -0.9988 1.0072 'International Tables Vol C Tables 4.2.6.8 and 6.1.1.4'

loop_
_geom_angle_atom_site_label_1
_geom_angle_atom_site_label_2
_geom_angle_atom_site_label_3
_geom_angle
_geom_angle_site_symmetry_1
_geom_angle_site_symmetry_3
_geom_angle_publ_flag
C32 Pd1 C27 169.7(2) . . ?
C32 Pd1 P2 87.27(15) . . ?
C27 Pd1 P2 90.69(14) . . ?
C32 Pd1 P1 93.46(15) . . ?
C27 Pd1 P1 86.67(14) . . ?
P2 Pd1 P1 169.12(5) . . ?
C7 P1 C13 107.0(3) . . ?
C7 P1 C1 106.5(2) . . ?
C13 P1 C1 106.3(3) . . ?
C7 P1 Pd1 109.63(18) . . ?
C13 P1 Pd1 111.8(2) . . ?
C1 P1 Pd1 115.3(2) . . ?
C20 P2 C26 106.0(3) . . ?
C20 P2 C14 106.0(3) . . ?
C26 P2 C14 105.4(3) . . ?
C20 P2 Pd1 116.06(17) . . ?
C26 P2 Pd1 108.5(2) . . ?
C14 P2 Pd1 114.03(18) . . ?
C27 N1 C28 174.8(6) . . ?
C32 N2 C33 174.9(6) . . ?
C6 C1 C2 117.6(6) . . ?
C6 C1 P1 121.7(5) . . ?
C2 C1 P1 120.6(5) . . ?
C1 C2 C3 120.7(7) . . ?
C4 C3 C2 119.5(9) . . ?
C3 C4 C5 121.2(7) . . ?
C4 C5 C6 119.2(8) . . ?
C1 C6 C5 121.6(8) . . ?
C8 C7 C12 118.3(6) . . ?
C8 C7 P1 120.5(5) . . ?
C12 C7 P1 121.2(5) . . ?
C7 C8 C9 120.7(8) . . ?
C10 C9 C8 119.8(9) . . ?
C9 C10 C11 119.9(7) . . ?
C12 C11 C10 120.2(9) . . ?
C11 C12 C7 121.1(9) . . ?
C15 C14 C19 119.0(7) . . ?
C15 C14 P2 121.3(7) . . ?
C19 C14 P2 119.6(6) . . ?
C14 C15 C16 119.5(12) . . ?
C17 C16 C15 120.6(14) . . ?
C18 C17 C16 120.1(11) . . ?
C17 C18 C19 121.1(14) . . ?
C14 C19 C18 119.7(11) . . ?
C21 C20 C25 118.6(5) . . ?
C21 C20 P2 121.3(4) . . ?
C25 C20 P2 120.2(4) . . ?
C22 C21 C20 120.2(5) . . ?
C23 C22 C21 120.3(6) . . ?
C24 C23 C22 119.6(6) . . ?
C23 C24 C25 120.4(6) . . ?
C24 C25 C20 120.9(6) . . ?
N1 C27 Pd1 176.1(5) . . ?
C30 C28 N1 109.0(6) . . ?
C30 C28 C31 112.0(7) . . ?
N1 C28 C31 106.2(5) . . ?
C30 C28 C29 113.7(7) . . ?
N1 C28 C29 105.5(5) . . ?
C31 C28 C29 110.0(8) . . ?
N2 C32 Pd1 175.0(5) . . ?
C35 C33 C34 114.6(14) . . ?
C35 C33 C36 110.9(13) . . ?
C34 C33 C36 107.8(13) . . ?
C35 C33 N2 107.7(6) . . ?
C34 C33 N2 108.1(7) . . ?
C36 C33 N2 107.5(8) . . ?
N3 C37 S1 146(2) . . ?
N4 C38 S2 176.9(7) . . ?

loop_
_geom_bond_atom_site_label_1
_geom_bond_atom_site_label_2
_geom_bond_distance
_geom_bond_site_symmetry_2
_geom_bond_publ_flag
Pd1 C32 1.987(5) . ?
Pd1 C27 1.987(5) . ?
Pd1 P2 2.3590(14) . ?
Pd1 P1 2.3596(14) . ?
S1 C37 1.544(12) . ?
S2 C38 1.657(9) . ?
P1 C7 1.827(5) . ?
P1 C13 1.829(6) . ?
P1 C1 1.830(6) . ?
P2 C20 1.816(5) . ?
P2 C26 1.821(6) . ?
P2 C14 1.829(6) . ?
N1 C27 1.139(6) . ?
N1 C28 1.491(7) . ?
N2 C32 1.140(7) . ?
N2 C33 1.482(7) . ?
N3 C37 1.063(18) . ?
N4 C38 1.154(10) . ?
C1 C6 1.376(9) . ?
C1 C2 1.379(10) . ?
C2 C3 1.405(10) . ?
C3 C4 1.344(14) . ?
C4 C5 1.361(15) . ?
C5 C6 1.386(12) . ?
C7 C8 1.366(9) . ?
C7 C12 1.391(9) . ?
C8 C9 1.401(11) . ?
C9 C10 1.366(15) . ?
C10 C11 1.375(15) . ?
C11 C12 1.366(13) . ?
C14 C15 1.382(11) . ?
C14 C19 1.383(12) . ?
C15 C16 1.421(14) . ?
C16 C17 1.35(3) . ?
C17 C18 1.35(2) . ?
C18 C19 1.408(12) . ?
C20 C21 1.388(8) . ?
C20 C25 1.390(8) . ?
C21 C22 1.386(9) . ?
C22 C23 1.385(10) . ?
C23 C24 1.369(11) . ?
C24 C25 1.374(9) . ?
C28 C30 1.487(11) . ?
C28 C31 1.501(10) . ?
C28 C29 1.516(11) . ?
C33 C35 1.437(12) . ?
C33 C34 1.438(16) . ?
C33 C36 1.469(18) . ?

loop_
_geom_torsion_atom_site_label_1
_geom_torsion_atom_site_label_2
_geom_torsion_atom_site_label_3
_geom_torsion_atom_site_label_4
_geom_torsion
_geom_torsion_site_symmetry_1
_geom_torsion_site_symmetry_2
_geom_torsion_site_symmetry_3
_geom_torsion_site_symmetry_4
_geom_torsion_publ_flag
C32 Pd1 P1 C7 -118.9(3) . . . . ?
C27 Pd1 P1 C7 50.8(2) . . . . ?
P2 Pd1 P1 C7 -25.3(4) . . . . ?
C32 Pd1 P1 C13 122.7(3) . . . . ?
C27 Pd1 P1 C13 -67.6(3) . . . . ?
P2 Pd1 P1 C13 -143.8(4) . . . . ?
C32 Pd1 P1 C1 1.2(3) . . . . ?
C27 Pd1 P1 C1 170.9(3) . . . . ?
P2 Pd1 P1 C1 94.8(3) . . . . ?
C32 Pd1 P2 C20 -41.3(3) . . . . ?
C27 Pd1 P2 C20 148.8(2) . . . . ?
P1 Pd1 P2 C20 -135.4(3) . . . . ?
C32 Pd1 P2 C26 77.9(3) . . . . ?
C27 Pd1 P2 C26 -92.0(3) . . . . ?
P1 Pd1 P2 C26 -16.2(4) . . . . ?
C32 Pd1 P2 C14 -165.0(3) . . . . ?
C27 Pd1 P2 C14 25.1(3) . . . . ?
P1 Pd1 P2 C14 100.9(4) . . . . ?
C7 P1 C1 C6 -149.8(6) . . . . ?
C13 P1 C1 C6 -36.0(7) . . . . ?
Pd1 P1 C1 C6 88.4(6) . . . . ?
C7 P1 C1 C2 31.7(7) . . . . ?
C13 P1 C1 C2 145.5(6) . . . . ?
Pd1 P1 C1 C2 -90.1(6) . . . . ?
C6 C1 C2 C3 0.6(12) . . . . ?
P1 C1 C2 C3 179.1(7) . . . . ?
C1 C2 C3 C4 -0.6(15) . . . . ?
C2 C3 C4 C5 0.5(16) . . . . ?
C3 C4 C5 C6 -0.2(16) . . . . ?
C2 C1 C6 C5 -0.3(12) . . . . ?
P1 C1 C6 C5 -178.9(7) . . . . ?
C4 C5 C6 C1 0.2(15) . . . . ?
C13 P1 C7 C8 152.0(5) . . . . ?
C1 P1 C7 C8 -94.7(5) . . . . ?
Pd1 P1 C7 C8 30.6(5) . . . . ?
C13 P1 C7 C12 -28.0(6) . . . . ?
C1 P1 C7 C12 85.3(6) . . . . ?
Pd1 P1 C7 C12 -149.4(5) . . . . ?
C12 C7 C8 C9 2.1(9) . . . . ?
P1 C7 C8 C9 -178.0(5) . . . . ?
C7 C8 C9 C10 -1.4(11) . . . . ?
C8 C9 C10 C11 1.1(13) . . . . ?
C9 C10 C11 C12 -1.8(14) . . . . ?
C10 C11 C12 C7 2.6(14) . . . . ?
C8 C7 C12 C11 -2.7(11) . . . . ?
P1 C7 C12 C11 177.4(6) . . . . ?
C20 P2 C14 C15 133.3(6) . . . . ?
C26 P2 C14 C15 21.2(6) . . . . ?
Pd1 P2 C14 C15 -97.7(6) . . . . ?
C20 P2 C14 C19 -50.8(5) . . . . ?
C26 P2 C14 C19 -163.0(5) . . . . ?
Pd1 P2 C14 C19 78.1(5) . . . . ?
C19 C14 C15 C16 1.2(12) . . . . ?
P2 C14 C15 C16 177.0(7) . . . . ?
C14 C15 C16 C17 0.8(17) . . . . ?
C15 C16 C17 C18 -1(2) . . . . ?
C16 C17 C18 C19 0(2) . . . . ?
C15 C14 C19 C18 -2.6(10) . . . . ?
P2 C14 C19 C18 -178.6(6) . . . . ?
C17 C18 C19 C14 2.2(15) . . . . ?
C26 P2 C20 C21 -151.7(5) . . . . ?
C14 P2 C20 C21 96.6(5) . . . . ?
Pd1 P2 C20 C21 -31.2(5) . . . . ?
C26 P2 C20 C25 27.4(6) . . . . ?
C14 P2 C20 C25 -84.4(6) . . . . ?
Pd1 P2 C20 C25 147.9(5) . . . . ?
C25 C20 C21 C22 2.1(10) . . . . ?
P2 C20 C21 C22 -178.8(5) . . . . ?
C20 C21 C22 C23 -1.5(11) . . . . ?
C21 C22 C23 C24 -0.8(13) . . . . ?
C22 C23 C24 C25 2.4(13) . . . . ?
C23 C24 C25 C20 -1.7(12) . . . . ?
C21 C20 C25 C24 -0.5(11) . . . . ?
P2 C20 C25 C24 -179.6(6) . . . . ?
C28 N1 C27 Pd1 0(12) . . . . ?
C32 Pd1 C27 N1 49(7) . . . . ?
P2 Pd1 C27 N1 127(7) . . . . ?
P1 Pd1 C27 N1 -42(7) . . . . ?
C27 N1 C28 C30 173(6) . . . . ?
C27 N1 C28 C31 52(6) . . . . ?
C27 N1 C28 C29 -64(6) . . . . ?
C33 N2 C32 Pd1 36(12) . . . . ?
C27 Pd1 C32 N2 36(7) . . . . ?
P2 Pd1 C32 N2 -42(6) . . . . ?
P1 Pd1 C32 N2 127(6) . . . . ?
C32 N2 C33 C35 -9(8) . . . . ?
C32 N2 C33 C34 115(7) . . . . ?
C32 N2 C33 C36 -129(7) . . . . ?
